data_4317371
loop_
_publ_author_name
'Su-Yun Zhang'
'Chun-Li Hu'
'Chuan-Fu Sun'
'Jiang-Gao Mao'

_publ_section_title
;
 Syntheses and Crystal Structures of a Series of Alkaline Earth Vanadium
 Selenites and Tellurites
;
_journal_name_full 'Inorganic Chemistry'
_journal_page_first 11627
_journal_page_last 11636
_journal_paper_doi 10.1021/ic1020737
_journal_volume 49
_journal_year 2010
_chemical_formula_moiety 'H2 O17 Sr2 Te2 V4'
_chemical_formula_sum 'H2 O17 Sr2 Te2 V4'
_chemical_formula_weight 908.22
_chemical_name_systematic
; 
 ? 
;
_space_group_IT_number 15
_symmetry_cell_setting monoclinic
_symmetry_space_group_name_Hall '-C 2yc'
_symmetry_space_group_name_H-M 'C 1 2/c 1'
_atom_sites_solution_hydrogens geom
_atom_sites_solution_primary direct
_atom_sites_solution_secondary difmap
_audit_creation_method SHELXL-97
_cell_angle_alpha 90.00
_cell_angle_beta 118.617(8)
_cell_angle_gamma 90.00
_cell_formula_units_Z 4
_cell_length_a 21.019(11)
_cell_length_b 5.102(2)
_cell_length_c 16.401(8)
_cell_measurement_reflns_used 2409
_cell_measurement_temperature 293(2)
_cell_measurement_theta_max 27.4623
_cell_measurement_theta_min 2.2076
_cell_volume 1544.0(13)
_computing_structure_refinement 'SHELXL-97 (Sheldrick, 1997)'
_computing_structure_solution 'SHELXS-97 (Sheldrick, 1990)'
_diffrn_ambient_temperature 293(2)
_diffrn_measured_fraction_theta_full 0.986
_diffrn_measured_fraction_theta_max 0.986
_diffrn_measurement_device_type 'Saturn724+ (2x2 bin mode)'
_diffrn_measurement_method CCD_Profile_fitting
_diffrn_radiation_monochromator graphite
_diffrn_radiation_source 'fine-focus sealed tube'
_diffrn_radiation_type MoK\a
_diffrn_radiation_wavelength 0.71073
_diffrn_reflns_av_R_equivalents 0.0938
_diffrn_reflns_av_sigmaI/netI 0.1191
_diffrn_reflns_limit_h_max 26
_diffrn_reflns_limit_h_min -19
_diffrn_reflns_limit_k_max 6
_diffrn_reflns_limit_k_min -6
_diffrn_reflns_limit_l_max 17
_diffrn_reflns_limit_l_min -21
_diffrn_reflns_number 6207
_diffrn_reflns_theta_full 27.45
_diffrn_reflns_theta_max 27.45
_diffrn_reflns_theta_min 3.94
_diffrn_standards_decay_% <1.0
_exptl_absorpt_coefficient_mu 12.972
_exptl_absorpt_correction_T_max 1.0000
_exptl_absorpt_correction_T_min 0.1703
_exptl_absorpt_correction_type multi-scan
_exptl_crystal_colour orange
_exptl_crystal_density_diffrn 3.907
_exptl_crystal_density_method 'not measured'
_exptl_crystal_description Prism
_exptl_crystal_F_000 1640
_exptl_crystal_size_max 0.1500
_exptl_crystal_size_mid 0.0600
_exptl_crystal_size_min 0.0400
_refine_diff_density_max 2.566
_refine_diff_density_min -2.254
_refine_diff_density_rms 0.489
_refine_ls_extinction_coef 0.00193(11)
_refine_ls_extinction_expression Fc^*^=kFc[1+0.001xFc^2^\l^3^/sin(2\q)]^-1/4^
_refine_ls_extinction_method SHELXL
_refine_ls_goodness_of_fit_ref 0.894
_refine_ls_hydrogen_treatment none
_refine_ls_matrix_type full
_refine_ls_number_parameters 115
_refine_ls_number_reflns 1737
_refine_ls_number_restraints 0
_refine_ls_restrained_S_all 0.894
_refine_ls_R_factor_all 0.0627
_refine_ls_R_factor_gt 0.0392
_refine_ls_shift/su_max 0.001
_refine_ls_shift/su_mean 0.000
_refine_ls_structure_factor_coef Fsqd
_refine_ls_weighting_details 'calc w=1/[\s^2^(Fo^2^)+(0.0000P)^2^+0.0000P] where P=(Fo^2^+2Fc^2^)/3'
_refine_ls_weighting_scheme calc
_refine_ls_wR_factor_gt 0.0723
_refine_ls_wR_factor_ref 0.0834
_reflns_number_gt 1379
_reflns_number_total 1737
_reflns_threshold_expression >2sigma(I)
_cod_data_source_file ic1020737_si_001_3.cif
_cod_data_source_block Sr2V4Te2O16(H2O)
_cod_depositor_comments
;
The following automatic conversions were performed:

'_exptl_absorpt_correction_type' value 'Multi-scan' changed to
'multi-scan' according to the built-in table from CIF Core dictionary
named 'cif_core.dic' version 2.4.1 from 2010-06-29.

Automatic conversion script
Id: cif_fix_values 1646 2011-03-28 12:23:43Z adriana 
;
_cod_original_cell_volume 1544.1(12)
_cod_database_code 4317371

loop_
_symmetry_equiv_pos_as_xyz
'x, y, z'
'-x, y, -z+1/2'
'x+1/2, y+1/2, z'
'-x+1/2, y+1/2, -z+1/2'
'-x, -y, -z'
'x, -y, z-1/2'
'-x+1/2, -y+1/2, -z'
'x+1/2, -y+1/2, z-1/2'

loop_
_atom_site_label
_atom_site_type_symbol
_atom_site_fract_x
_atom_site_fract_y
_atom_site_fract_z
_atom_site_U_iso_or_equiv
_atom_site_adp_type
_atom_site_occupancy
_atom_site_symmetry_multiplicity
_atom_site_calc_flag
_atom_site_refinement_flags
_atom_site_disorder_assembly
_atom_site_disorder_group
Sr1 Sr 0.48251(4) 0.84837(14) 0.11868(5) 0.0151(2) Uani 1 1 d . . .
V1 V 0.32442(7) 0.3678(2) 0.01011(8) 0.0118(3) Uani 1 1 d . . .
V2 V 0.37180(7) 0.6296(2) -0.14079(8) 0.0118(3) Uani 1 1 d . . .
Te1 Te 0.32893(3) -0.07678(10) 0.18405(3) 0.01109(18) Uani 1 1 d . . .
O1 O 0.2836(3) 0.1455(9) 0.0722(3) 0.0133(12) Uani 1 1 d . . .
O1W O 0.5000 0.4887(14) 0.2500 0.0207(19) Uani 1 2 d S . .
H1WA H 0.5374 0.3967 0.2632 0.031 Uiso 1 1 d R . .
O2 O 0.3150(3) 0.1832(10) 0.2577(3) 0.0178(13) Uani 1 1 d . . .
O3 O 0.4228(3) 0.0241(10) 0.2181(3) 0.0151(12) Uani 1 1 d . . .
O4 O 0.3860(3) 0.1655(11) 0.0193(4) 0.0270(14) Uani 1 1 d . . .
O5 O 0.3640(3) 0.5936(10) 0.0895(4) 0.0250(14) Uani 1 1 d . . .
O6 O 0.3172(3) 0.5659(11) -0.0911(4) 0.0191(13) Uani 1 1 d . . .
O7 O 0.4471(3) 0.7785(11) -0.0688(4) 0.0221(13) Uani 1 1 d . . .
O8 O 0.3949(3) 0.3499(10) -0.1723(4) 0.0249(14) Uani 1 1 d . . .

loop_
_atom_site_aniso_label
_atom_site_aniso_U_11
_atom_site_aniso_U_22
_atom_site_aniso_U_33
_atom_site_aniso_U_23
_atom_site_aniso_U_13
_atom_site_aniso_U_12
Sr1 0.0148(4) 0.0136(4) 0.0146(4) 0.0011(3) 0.0051(3) 0.0005(3)
V1 0.0122(7) 0.0110(7) 0.0111(7) 0.0016(5) 0.0048(6) -0.0001(5)
V2 0.0130(7) 0.0110(7) 0.0115(7) -0.0006(5) 0.0061(6) -0.0002(5)
Te1 0.0127(3) 0.0098(3) 0.0094(3) 0.00047(19) 0.0042(2) -0.00081(19)
O1 0.011(3) 0.014(3) 0.012(3) 0.009(2) 0.003(2) 0.002(2)
O1W 0.012(4) 0.018(4) 0.028(5) 0.000 0.006(4) 0.000
O2 0.022(3) 0.020(3) 0.014(3) -0.007(2) 0.010(3) 0.000(3)
O3 0.013(3) 0.017(3) 0.015(3) 0.001(2) 0.006(2) 0.001(2)
O4 0.024(3) 0.032(4) 0.033(3) 0.016(3) 0.021(3) 0.015(3)
O5 0.029(4) 0.026(3) 0.022(3) -0.007(3) 0.013(3) -0.011(3)
O6 0.016(3) 0.024(3) 0.016(3) 0.006(2) 0.007(2) -0.001(2)
O7 0.019(3) 0.021(3) 0.023(3) -0.001(3) 0.007(3) -0.003(3)
O8 0.032(4) 0.017(3) 0.020(3) -0.006(2) 0.008(3) 0.003(3)

loop_
_atom_type_symbol
_atom_type_description
_atom_type_scat_dispersion_real
_atom_type_scat_dispersion_imag
_atom_type_scat_source
O O 0.0106 0.0060 'International Tables Vol C Tables 4.2.6.8 and 6.1.1.4'
V V 0.3005 0.5294 'International Tables Vol C Tables 4.2.6.8 and 6.1.1.4'
Sr Sr -1.5307 3.2498 'International Tables Vol C Tables 4.2.6.8 and 6.1.1.4'
Te Te -0.5308 1.6751 'International Tables Vol C Tables 4.2.6.8 and 6.1.1.4'
H H 0.0000 0.0000 'International Tables Vol C Tables 4.2.6.8 and 6.1.1.4'

loop_
_geom_angle_atom_site_label_1
_geom_angle_atom_site_label_2
_geom_angle_atom_site_label_3
_geom_angle
_geom_angle_site_symmetry_1
_geom_angle_site_symmetry_3
_geom_angle_publ_flag
O4 Sr1 O8 150.46(19) 1_565 5_665 ?
O4 Sr1 O3 115.38(18) 1_565 2_665 ?
O8 Sr1 O3 68.17(16) 5_665 2_665 ?
O4 Sr1 O3 72.85(17) 1_565 1_565 ?
O8 Sr1 O3 129.26(17) 5_665 1_565 ?
O3 Sr1 O3 66.7(2) 2_665 1_565 ?
O4 Sr1 O5 78.43(19) 1_565 . ?
O8 Sr1 O5 125.99(19) 5_665 . ?
O3 Sr1 O5 122.91(17) 2_665 . ?
O3 Sr1 O5 66.03(16) 1_565 . ?
O4 Sr1 O1W 135.61(14) 1_565 . ?
O8 Sr1 O1W 73.92(14) 5_665 . ?
O3 Sr1 O1W 70.85(15) 2_665 . ?
O3 Sr1 O1W 70.39(15) 1_565 . ?
O5 Sr1 O1W 64.48(13) . . ?
O4 Sr1 O7 75.11(18) 1_565 5_675 ?
O8 Sr1 O7 77.03(18) 5_665 5_675 ?
O3 Sr1 O7 79.29(16) 2_665 5_675 ?
O3 Sr1 O7 115.33(17) 1_565 5_675 ?
O5 Sr1 O7 151.27(16) . 5_675 ?
O1W Sr1 O7 144.23(12) . 5_675 ?
O4 Sr1 O7 70.28(18) 1_565 . ?
O8 Sr1 O7 91.22(17) 5_665 . ?
O3 Sr1 O7 146.58(16) 2_665 . ?
O3 Sr1 O7 139.49(16) 1_565 . ?
O5 Sr1 O7 90.42(16) . . ?
O1W Sr1 O7 130.11(16) . . ?
O7 Sr1 O7 70.32(18) 5_675 . ?
O4 Sr1 Te1 133.70(14) 1_565 2_665 ?
O8 Sr1 Te1 41.64(12) 5_665 2_665 ?
O3 Sr1 Te1 26.98(12) 2_665 2_665 ?
O3 Sr1 Te1 92.92(12) 1_565 2_665 ?
O5 Sr1 Te1 136.22(12) . 2_665 ?
O1W Sr1 Te1 72.47(6) . 2_665 ?
O7 Sr1 Te1 71.99(11) 5_675 2_665 ?
O7 Sr1 Te1 124.89(12) . 2_665 ?
O4 Sr1 V2 147.81(14) 1_565 5_665 ?
O8 Sr1 V2 19.73(12) 5_665 5_665 ?
O3 Sr1 V2 86.50(12) 2_665 5_665 ?
O3 Sr1 V2 139.33(11) 1_565 5_665 ?
O5 Sr1 V2 110.43(13) . 5_665 ?
O1W Sr1 V2 72.15(8) . 5_665 ?
O7 Sr1 V2 87.10(12) 5_675 5_665 ?
O7 Sr1 V2 78.58(12) . 5_665 ?
Te1 Sr1 V2 60.75(4) 2_665 5_665 ?
O4 Sr1 V1 81.83(15) 1_565 . ?
O8 Sr1 V1 115.10(13) 5_665 . ?
O3 Sr1 V1 139.84(12) 2_665 . ?
O3 Sr1 V1 86.64(12) 1_565 . ?
O5 Sr1 V1 20.72(12) . . ?
O1W Sr1 V1 72.11(8) . . ?
O7 Sr1 V1 140.75(11) 5_675 . ?
O7 Sr1 V1 72.18(11) . . ?
Te1 Sr1 V1 142.48(3) 2_665 . ?
V2 Sr1 V1 96.55(5) 5_665 . ?
O4 Sr1 Te1 65.93(14) 1_565 1_565 ?
O8 Sr1 Te1 142.76(13) 5_665 1_565 ?
O3 Sr1 Te1 90.52(13) 2_665 1_565 ?
O3 Sr1 Te1 24.85(11) 1_565 1_565 ?
O5 Sr1 Te1 42.33(12) . 1_565 ?
O1W Sr1 Te1 70.23(6) . 1_565 ?
O7 Sr1 Te1 130.42(12) 5_675 1_565 ?
O7 Sr1 Te1 119.65(12) . 1_565 ?
Te1 Sr1 Te1 115.32(4) 2_665 1_565 ?
V2 Sr1 Te1 141.05(3) 5_665 1_565 ?
V1 Sr1 Te1 62.48(4) . 1_565 ?
O4 V1 O5 107.4(3) . . ?
O4 V1 O6 98.6(3) . . ?
O5 V1 O6 96.8(3) . . ?
O4 V1 O1 96.4(3) . . ?
O5 V1 O1 100.1(3) . . ?
O6 V1 O1 152.9(2) . . ?
O4 V1 O1 129.9(3) . 7 ?
O5 V1 O1 122.5(3) . 7 ?
O6 V1 O1 80.7(2) . 7 ?
O1 V1 O1 72.3(2) . 7 ?
O4 V1 Sr1 83.5(2) . . ?
O5 V1 Sr1 34.8(2) . . ?
O6 V1 Sr1 75.58(18) . . ?
O1 V1 Sr1 128.71(15) . . ?
O1 V1 Sr1 141.79(14) 7 . ?
O4 V1 Sr1 19.7(2) . 1_545 ?
O5 V1 Sr1 96.7(2) . 1_545 ?
O6 V1 Sr1 116.88(18) . 1_545 ?
O1 V1 Sr1 82.05(15) . 1_545 ?
O1 V1 Sr1 135.73(15) 7 1_545 ?
Sr1 V1 Sr1 82.19(5) . 1_545 ?
O7 V2 O8 107.2(3) . . ?
O7 V2 O6 112.2(3) . . ?
O8 V2 O6 110.0(3) . . ?
O7 V2 O2 114.0(3) . 6_565 ?
O8 V2 O2 109.4(3) . 6_565 ?
O6 V2 O2 104.0(3) . 6_565 ?
O7 V2 Sr1 76.8(2) . 5_665 ?
O8 V2 Sr1 30.5(2) . 5_665 ?
O6 V2 Sr1 121.47(19) . 5_665 ?
O2 V2 Sr1 125.44(19) 6_565 5_665 ?
O7 V2 Sr1 38.54(19) . . ?
O8 V2 Sr1 118.16(19) . . ?
O6 V2 Sr1 73.94(19) . . ?
O2 V2 Sr1 130.10(18) 6_565 . ?
Sr1 V2 Sr1 92.70(4) 5_665 . ?
O7 V2 Sr1 34.99(19) . 5_675 ?
O8 V2 Sr1 106.2(2) . 5_675 ?
O6 V2 Sr1 138.26(19) . 5_675 ?
O2 V2 Sr1 82.39(18) 6_565 5_675 ?
Sr1 V2 Sr1 82.51(5) 5_665 5_675 ?
Sr1 V2 Sr1 71.08(3) . 5_675 ?
O3 Te1 O2 94.6(2) . . ?
O3 Te1 O1 95.2(2) . . ?
O2 Te1 O1 92.1(2) . . ?
O3 Te1 O8 80.9(2) . 6_556 ?
O2 Te1 O8 88.6(2) . 6_556 ?
O1 Te1 O8 176.1(2) . 6_556 ?
O3 Te1 Sr1 39.89(15) . 2_645 ?
O2 Te1 Sr1 86.76(16) . 2_645 ?
O1 Te1 Sr1 134.63(15) . 2_645 ?
O8 Te1 Sr1 41.57(14) 6_556 2_645 ?
O3 Te1 Sr1 36.95(16) . 1_545 ?
O2 Te1 Sr1 130.06(17) . 1_545 ?
O1 Te1 Sr1 83.97(16) . 1_545 ?
O8 Te1 Sr1 92.66(15) 6_556 1_545 ?
Sr1 Te1 Sr1 63.40(4) 2_645 1_545 ?
Te1 O1 V1 132.4(3) . . ?
Te1 O1 V1 119.5(2) . 7 ?
V1 O1 V1 107.7(2) . 7 ?
Sr1 O1W Sr1 95.0(2) 2_655 . ?
V2 O2 Te1 136.3(3) 6_566 . ?
Te1 O3 Sr1 113.1(2) . 2_645 ?
Te1 O3 Sr1 118.2(2) . 1_545 ?
Sr1 O3 Sr1 99.33(18) 2_645 1_545 ?
V1 O4 Sr1 147.8(3) . 1_545 ?
V1 O5 Sr1 124.4(3) . . ?
V2 O6 V1 136.5(3) . . ?
V2 O7 Sr1 125.1(3) . 5_675 ?
V2 O7 Sr1 120.2(3) . . ?
Sr1 O7 Sr1 109.68(18) 5_675 . ?
V2 O8 Sr1 129.8(3) . 5_665 ?
V2 O8 Te1 130.9(3) . 6 ?
Sr1 O8 Te1 96.79(19) 5_665 6 ?

loop_
_geom_bond_atom_site_label_1
_geom_bond_atom_site_label_2
_geom_bond_distance
_geom_bond_site_symmetry_2
_geom_bond_publ_flag
Sr1 O4 2.495(5) 1_565 ?
Sr1 O8 2.504(6) 5_665 ?
Sr1 O3 2.613(5) 2_665 ?
Sr1 O3 2.645(5) 1_565 ?
Sr1 O5 2.643(6) . ?
Sr1 O1W 2.717(5) . ?
Sr1 O7 2.764(6) 5_675 ?
Sr1 O7 2.819(6) . ?
Sr1 Te1 3.7468(17) 2_665 ?
Sr1 V2 3.794(2) 5_665 ?
Sr1 V1 3.815(2) . ?
Sr1 Te1 3.8770(19) 1_565 ?
V1 O4 1.604(6) . ?
V1 O5 1.636(5) . ?
V1 O6 1.886(5) . ?
V1 O1 1.974(5) . ?
V1 O1 2.011(5) 7 ?
V1 Sr1 3.946(2) 1_545 ?
V2 O7 1.640(5) . ?
V2 O8 1.667(5) . ?
V2 O6 1.726(6) . ?
V2 O2 1.790(5) 6_565 ?
V2 Sr1 3.794(2) 5_665 ?
V2 Sr1 3.942(2) 5_675 ?
Te1 O3 1.848(6) . ?
Te1 O2 1.909(5) . ?
Te1 O1 1.971(4) . ?
Te1 O8 2.507(5) 6_556 ?
Te1 Sr1 3.7468(17) 2_645 ?
Te1 Sr1 3.8770(19) 1_545 ?
O1 V1 2.011(5) 7 ?
O1W Sr1 2.717(5) 2_655 ?
O2 V2 1.790(5) 6_566 ?
O3 Sr1 2.613(5) 2_645 ?
O3 Sr1 2.645(5) 1_545 ?
O4 Sr1 2.495(5) 1_545 ?
O7 Sr1 2.764(6) 5_675 ?
O8 Sr1 2.504(6) 5_665 ?
O8 Te1 2.507(5) 6 ?
